data_7232118
loop_
_publ_author_name
'Rani, Jyoti'
'Kaur, Gurkiran'
'Sushila, Sushila'
'Diksha, Diksha'
'Yadav, Rashmi'
'Kataria, Ramesh'
'Venugopalan, Paloth'
'Natarajan, Palani'
'Chaudhary, Arvind'
'Patra, Ranjan'

_publ_section_title
;
 Wheel-and-axle topology-driven halogen bonds: formation of ladder, 1D and
 2D networks in hexa-coordinated Sn(iv) porphyrins
;
_journal_issue 7
_journal_name_full CrystEngComm
_journal_page_first 1150
_journal_paper_doi 10.1039/C8CE01877D
_journal_volume 21
_journal_year 2019
_chemical_formula_sum 'C66 H52 I4 N6 O10 Sn'
_chemical_formula_weight 1715.42
_chemical_name_common 3-Nitrobenzoate-tin-tetraiodoporphrin
_space_group_crystal_system triclinic
_space_group_IT_number 2
_space_group_name_Hall '-P 1'
_space_group_name_H-M_alt 'P -1'
_symmetry_space_group_name_Hall '-P 1'
_symmetry_space_group_name_H-M 'P -1'
_atom_sites_solution_hydrogens geom
_audit_creation_method SHELXL-2018/3
_audit_update_record
;
2018-10-31 deposited with the CCDC.
2019-01-02 downloaded from the CCDC.
;
_cell_angle_alpha 103.991(2)
_cell_angle_beta 95.327(2)
_cell_angle_gamma 111.000(2)
_cell_formula_units_Z 1
_cell_length_a 11.2861(4)
_cell_length_b 11.7958(3)
_cell_length_c 13.3288(3)
_cell_measurement_reflns_used 13774
_cell_measurement_temperature 293(2)
_cell_measurement_theta_max 27.1310
_cell_measurement_theta_min 3.4130
_cell_volume 1575.58(8)
_computing_cell_refinement 'CrysAlisPro 1.171.39.33c (Rigaku OD, 2017)'
_computing_data_collection 'CrysAlisPro 1.171.39.33c (Rigaku OD, 2017)'
_computing_data_reduction 'CrysAlisPro 1.171.39.33c (Rigaku OD, 2017)'
_computing_molecular_graphics SHELX
_computing_structure_refinement 'SHELXL-2018/3 (Sheldrick, 2018)'
_computing_structure_solution 'SHELXT 2014/5 (Sheldrick, 2014)'
_diffrn_ambient_temperature 293(2)
_diffrn_measured_fraction_theta_full 0.997
_diffrn_measured_fraction_theta_max 0.997
_diffrn_measurement_device_type 'SuperNova, Single source at offset/far, HyPix3000'
_diffrn_measurement_method '\w scans'
_diffrn_radiation_type MoK\a
_diffrn_radiation_wavelength 0.71073
_diffrn_reflns_av_R_equivalents 0.0341
_diffrn_reflns_av_unetI/netI 0.0362
_diffrn_reflns_Laue_measured_fraction_full 0.997
_diffrn_reflns_Laue_measured_fraction_max 0.997
_diffrn_reflns_limit_h_max 13
_diffrn_reflns_limit_h_min -13
_diffrn_reflns_limit_k_max 14
_diffrn_reflns_limit_k_min -14
_diffrn_reflns_limit_l_max 14
_diffrn_reflns_limit_l_min -16
_diffrn_reflns_number 20620
_diffrn_reflns_point_group_measured_fraction_full 0.997
_diffrn_reflns_point_group_measured_fraction_max 0.997
_diffrn_reflns_theta_full 25.242
_diffrn_reflns_theta_max 25.998
_diffrn_reflns_theta_min 3.214
_diffrn_source 'micro-focus sealed X-ray tube'
_exptl_absorpt_coefficient_mu 2.429
_exptl_absorpt_correction_T_max 1.00000
_exptl_absorpt_correction_T_min 0.63477
_exptl_absorpt_correction_type multi-scan
_exptl_absorpt_process_details
;
CrysAlisPro 1.171.39.46 (Rigaku Oxford Diffraction, 2018)
Empirical absorption correction using spherical harmonics,
 implemented in SCALE3 ABSPACK scaling algorithm.
;
_exptl_crystal_colour purple
_exptl_crystal_density_diffrn 1.808
_exptl_crystal_description Block
_exptl_crystal_F_000 832
_exptl_crystal_size_max 0.240
_exptl_crystal_size_mid 0.220
_exptl_crystal_size_min 0.180
_refine_diff_density_max 1.260
_refine_diff_density_min -1.221
_refine_diff_density_rms 0.088
_refine_ls_extinction_method none
_refine_ls_goodness_of_fit_ref 1.093
_refine_ls_hydrogen_treatment constr
_refine_ls_matrix_type full
_refine_ls_number_parameters 394
_refine_ls_number_reflns 6193
_refine_ls_number_restraints 0
_refine_ls_restrained_S_all 1.093
_refine_ls_R_factor_all 0.0461
_refine_ls_R_factor_gt 0.0363
_refine_ls_shift/su_max 0.001
_refine_ls_shift/su_mean 0.000
_refine_ls_structure_factor_coef Fsqd
_refine_ls_weighting_details 'w=1/[\s^2^(Fo^2^)+(0.0326P)^2^+1.1224P] where P=(Fo^2^+2Fc^2^)/3'
_refine_ls_weighting_scheme calc
_refine_ls_wR_factor_gt 0.0797
_refine_ls_wR_factor_ref 0.0839
_reflns_Friedel_coverage 0.000
_reflns_number_gt 5125
_reflns_number_total 6193
_reflns_threshold_expression 'I > 2\s(I)'
_cod_data_source_file c8ce01877d2.cif
_cod_data_source_block shelx_CCDC2
_cod_depositor_comments 'Adding full bibliography for 7232116--7232123.cif.'
_cod_original_cell_volume 1575.57(8)
_cod_database_code 7232118
_shelx_shelxl_version_number 2018/3
_shelx_space_group_comment
;
The symmetry employed for this shelxl refinement is uniquely defined
by the following loop, which should always be used as a source of
symmetry information in preference to the above space-group names.
They are only intended as comments.
;
_shelx_estimated_absorpt_t_min 0.593
_shelx_estimated_absorpt_t_max 0.669

loop_
_space_group_symop_operation_xyz
'x, y, z'
'-x, -y, -z'

loop_
_atom_site_label
_atom_site_type_symbol
_atom_site_fract_x
_atom_site_fract_y
_atom_site_fract_z
_atom_site_U_iso_or_equiv
_atom_site_adp_type
_atom_site_occupancy
_atom_site_site_symmetry_order
_atom_site_calc_flag
_atom_site_refinement_flags_posn
_atom_site_refinement_flags_adp
_atom_site_refinement_flags_occupancy
Sn1 Sn 1.000000 1.000000 0.500000 0.02696(10) Uani 1 2 d S . P
I1 I 0.60985(3) 0.73240(3) 1.07367(2) 0.06474(12) Uani 1 1 d . . .
I2 I 0.71906(3) 0.11147(2) 0.06229(2) 0.06531(12) Uani 1 1 d . . .
N1 N 0.9927(3) 1.0949(2) 0.6518(2) 0.0303(6) Uani 1 1 d . . .
N2 N 0.9233(3) 0.8238(2) 0.5303(2) 0.0299(6) Uani 1 1 d . . .
N3 N 0.3446(4) 0.7460(4) 0.4883(4) 0.0651(11) Uani 1 1 d . . .
O1 O 0.8065(2) 0.9699(2) 0.4602(2) 0.0411(6) Uani 1 1 d . . .
O2 O 0.8031(3) 1.0446(3) 0.3233(3) 0.0713(10) Uani 1 1 d . . .
O3 O 0.4118(4) 0.7293(4) 0.5564(3) 0.0891(12) Uani 1 1 d . . .
O4 O 0.2269(4) 0.7006(4) 0.4715(4) 0.1009(14) Uani 1 1 d . . .
O5 O 0.6682(4) 0.4862(3) 0.7567(3) 0.0788(10) Uani 1 1 d . . .
C1 C 1.0285(3) 1.2240(3) 0.6936(3) 0.0299(8) Uani 1 1 d . . .
C2 C 0.9921(3) 1.2450(3) 0.7941(3) 0.0344(8) Uani 1 1 d . . .
H2A H 1.006301 1.323583 0.840402 0.041 Uiso 1 1 calc R U .
C3 C 0.9336(3) 1.1309(3) 0.8104(3) 0.0342(8) Uani 1 1 d . . .
H3A H 0.898718 1.116995 0.868990 0.041 Uiso 1 1 calc R U .
C4 C 0.9348(3) 1.0360(3) 0.7221(3) 0.0302(8) Uani 1 1 d . . .
C5 C 0.8826(3) 0.9038(3) 0.7070(3) 0.0307(8) Uani 1 1 d . . .
C6 C 0.8790(3) 0.8075(3) 0.6203(3) 0.0309(8) Uani 1 1 d . . .
C7 C 0.8232(4) 0.6737(3) 0.6078(3) 0.0384(9) Uani 1 1 d . . .
H7A H 0.787296 0.636032 0.657570 0.046 Uiso 1 1 calc R U .
C8 C 0.8319(4) 0.6125(3) 0.5115(3) 0.0394(9) Uani 1 1 d . . .
H8A H 0.803102 0.524928 0.482955 0.047 Uiso 1 1 calc R U .
C9 C 0.8934(3) 0.7062(3) 0.4603(3) 0.0315(8) Uani 1 1 d . . .
C10 C 0.9148(3) 0.6830(3) 0.3568(3) 0.0303(8) Uani 1 1 d . . .
C11 C 0.8177(3) 0.8628(3) 0.7933(3) 0.0312(8) Uani 1 1 d . . .
C12 C 0.8888(4) 0.8633(4) 0.8829(3) 0.0486(10) Uani 1 1 d . . .
H12A H 0.977977 0.888647 0.890232 0.058 Uiso 1 1 calc R U .
C13 C 0.8289(4) 0.8265(4) 0.9626(3) 0.0544(11) Uani 1 1 d . . .
H13A H 0.877804 0.826830 1.022841 0.065 Uiso 1 1 calc R U .
C14 C 0.6981(4) 0.7898(3) 0.9526(3) 0.0399(9) Uani 1 1 d . . .
C15 C 0.6254(4) 0.7891(4) 0.8644(3) 0.0480(10) Uani 1 1 d . . .
H15A H 0.536307 0.764490 0.857917 0.058 Uiso 1 1 calc R U .
C16 C 0.6859(4) 0.8255(4) 0.7847(3) 0.0456(10) Uani 1 1 d . . .
H16A H 0.636505 0.824710 0.724430 0.055 Uiso 1 1 calc R U .
C17 C 0.8689(3) 0.5473(3) 0.2904(3) 0.0338(8) Uani 1 1 d . . .
C18 C 0.7831(4) 0.5063(3) 0.1951(3) 0.0382(9) Uani 1 1 d . . .
H18A H 0.753776 0.562822 0.173998 0.046 Uiso 1 1 calc R U .
C19 C 0.7405(4) 0.3820(3) 0.1307(3) 0.0445(10) Uani 1 1 d . . .
H19A H 0.683866 0.355530 0.066502 0.053 Uiso 1 1 calc R U .
C20 C 0.7829(4) 0.2987(3) 0.1629(3) 0.0431(10) Uani 1 1 d . . .
C21 C 0.8656(4) 0.3345(3) 0.2579(3) 0.0466(10) Uani 1 1 d . . .
H21A H 0.890907 0.276006 0.279699 0.056 Uiso 1 1 calc R U .
C22 C 0.9104(4) 0.4600(3) 0.3205(3) 0.0417(9) Uani 1 1 d . . .
H22A H 0.969104 0.486299 0.383594 0.050 Uiso 1 1 calc R U .
C23 C 0.7494(4) 0.9909(3) 0.3834(3) 0.0403(9) Uani 1 1 d . . .
C24 C 0.6047(4) 0.9400(3) 0.3719(3) 0.0387(9) Uani 1 1 d . . .
C25 C 0.5433(4) 0.8691(3) 0.4355(3) 0.0435(9) Uani 1 1 d . . .
H25A H 0.591603 0.852982 0.486604 0.052 Uiso 1 1 calc R U .
C26 C 0.4101(4) 0.8228(4) 0.4221(4) 0.0488(10) Uani 1 1 d . . .
C27 C 0.3361(4) 0.8446(4) 0.3472(4) 0.0604(12) Uani 1 1 d . . .
H27A H 0.246485 0.813150 0.339320 0.073 Uiso 1 1 calc R U .
C28 C 0.3972(5) 0.9136(5) 0.2844(4) 0.0649(13) Uani 1 1 d . . .
H28A H 0.348039 0.928305 0.232877 0.078 Uiso 1 1 calc R U .
C29 C 0.5298(4) 0.9617(4) 0.2959(3) 0.0535(11) Uani 1 1 d . . .
H29A H 0.569367 1.008828 0.252672 0.064 Uiso 1 1 calc R U .
C30 C 0.7164(6) 0.4656(6) 0.8494(5) 0.0849(17) Uani 1 1 d . . .
H30A H 0.678320 0.375879 0.843733 0.102 Uiso 1 1 calc R U .
H30B H 0.693377 0.511897 0.909704 0.102 Uiso 1 1 calc R U .
C31 C 0.8582(7) 0.5093(7) 0.8640(6) 0.123(3) Uani 1 1 d . . .
H31A H 0.891103 0.495395 0.927000 0.185 Uiso 1 1 calc R U .
H31B H 0.880498 0.462694 0.804441 0.185 Uiso 1 1 calc R U .
H31C H 0.895515 0.598344 0.870234 0.185 Uiso 1 1 calc R U .
C32 C 0.5333(6) 0.4511(5) 0.7414(5) 0.0809(17) Uani 1 1 d . . .
H32A H 0.511903 0.500357 0.800983 0.097 Uiso 1 1 calc R U .
H32B H 0.490496 0.361806 0.736230 0.097 Uiso 1 1 calc R U .
C33 C 0.4883(6) 0.4739(6) 0.6443(5) 0.103(2) Uani 1 1 d . . .
H33A H 0.396308 0.449944 0.633866 0.155 Uiso 1 1 calc R U .
H33B H 0.530289 0.562479 0.650026 0.155 Uiso 1 1 calc R U .
H33C H 0.508938 0.424290 0.585442 0.155 Uiso 1 1 calc R U .

loop_
_atom_site_aniso_label
_atom_site_aniso_U_11
_atom_site_aniso_U_22
_atom_site_aniso_U_33
_atom_site_aniso_U_23
_atom_site_aniso_U_13
_atom_site_aniso_U_12
Sn1 0.02792(19) 0.02589(17) 0.02744(18) 0.01159(13) 0.01000(14) 0.00753(14)
I1 0.0819(3) 0.0756(2) 0.0531(2) 0.03895(16) 0.03962(17) 0.03039(18)
I2 0.0830(3) 0.03485(16) 0.0616(2) 0.00099(13) 0.01826(17) 0.01211(15)
N1 0.0342(17) 0.0276(14) 0.0285(16) 0.0116(12) 0.0113(13) 0.0084(12)
N2 0.0349(17) 0.0283(14) 0.0264(15) 0.0109(12) 0.0090(13) 0.0099(13)
N3 0.053(3) 0.054(2) 0.085(3) 0.023(2) 0.025(2) 0.013(2)
O1 0.0318(14) 0.0538(16) 0.0420(15) 0.0223(13) 0.0087(12) 0.0162(12)
O2 0.0457(19) 0.102(3) 0.074(2) 0.058(2) 0.0136(17) 0.0178(18)
O3 0.073(3) 0.102(3) 0.112(3) 0.071(3) 0.028(2) 0.030(2)
O4 0.045(2) 0.104(3) 0.151(4) 0.060(3) 0.034(2) 0.008(2)
O5 0.081(3) 0.086(2) 0.091(3) 0.050(2) 0.041(2) 0.036(2)
C1 0.0266(18) 0.0277(17) 0.0318(19) 0.0082(14) 0.0048(15) 0.0075(15)
C2 0.038(2) 0.0363(19) 0.029(2) 0.0093(15) 0.0112(16) 0.0132(17)
C3 0.033(2) 0.040(2) 0.0290(19) 0.0117(15) 0.0109(16) 0.0125(16)
C4 0.0265(18) 0.0351(18) 0.0304(19) 0.0144(15) 0.0086(15) 0.0102(15)
C5 0.0305(19) 0.0345(18) 0.0298(19) 0.0163(15) 0.0099(15) 0.0104(15)
C6 0.0303(19) 0.0307(17) 0.0315(19) 0.0144(15) 0.0112(15) 0.0071(15)
C7 0.039(2) 0.0341(19) 0.042(2) 0.0196(17) 0.0138(17) 0.0073(16)
C8 0.054(3) 0.0262(17) 0.036(2) 0.0121(15) 0.0136(18) 0.0107(17)
C9 0.0313(19) 0.0279(17) 0.036(2) 0.0128(15) 0.0111(16) 0.0097(15)
C10 0.0324(19) 0.0307(17) 0.0303(19) 0.0118(14) 0.0086(15) 0.0129(15)
C11 0.037(2) 0.0273(17) 0.030(2) 0.0119(15) 0.0122(16) 0.0109(16)
C12 0.033(2) 0.071(3) 0.043(2) 0.029(2) 0.0104(18) 0.014(2)
C13 0.051(3) 0.078(3) 0.038(2) 0.033(2) 0.008(2) 0.019(2)
C14 0.054(3) 0.0359(19) 0.034(2) 0.0149(16) 0.0210(19) 0.0158(18)
C15 0.036(2) 0.062(3) 0.053(3) 0.029(2) 0.020(2) 0.017(2)
C16 0.039(2) 0.060(2) 0.039(2) 0.0264(19) 0.0094(18) 0.0123(19)
C17 0.035(2) 0.0292(18) 0.036(2) 0.0107(15) 0.0098(16) 0.0088(16)
C18 0.039(2) 0.0343(19) 0.041(2) 0.0137(16) 0.0076(17) 0.0118(17)
C19 0.046(2) 0.041(2) 0.036(2) 0.0074(17) 0.0042(18) 0.0084(18)
C20 0.048(2) 0.0284(19) 0.046(2) 0.0059(17) 0.016(2) 0.0092(18)
C21 0.056(3) 0.035(2) 0.054(3) 0.0141(18) 0.013(2) 0.0226(19)
C22 0.049(2) 0.038(2) 0.039(2) 0.0130(17) 0.0059(18) 0.0174(18)
C23 0.037(2) 0.041(2) 0.044(2) 0.0167(18) 0.0107(18) 0.0135(18)
C24 0.036(2) 0.038(2) 0.043(2) 0.0102(17) 0.0074(17) 0.0163(17)
C25 0.040(2) 0.039(2) 0.049(2) 0.0121(18) 0.0068(19) 0.0146(18)
C26 0.039(2) 0.043(2) 0.063(3) 0.014(2) 0.012(2) 0.0140(19)
C27 0.037(2) 0.071(3) 0.067(3) 0.017(3) 0.004(2) 0.018(2)
C28 0.048(3) 0.091(4) 0.063(3) 0.031(3) -0.002(2) 0.033(3)
C29 0.046(3) 0.064(3) 0.055(3) 0.026(2) 0.008(2) 0.022(2)
C30 0.109(5) 0.086(4) 0.089(4) 0.044(3) 0.046(4) 0.053(4)
C31 0.113(6) 0.157(7) 0.160(7) 0.081(6) 0.058(5) 0.091(5)
C32 0.076(4) 0.069(3) 0.088(4) 0.021(3) 0.041(3) 0.015(3)
C33 0.081(5) 0.115(5) 0.094(5) 0.015(4) 0.013(4) 0.027(4)

loop_
_atom_type_symbol
_atom_type_description
_atom_type_scat_dispersion_real
_atom_type_scat_dispersion_imag
_atom_type_scat_source
C C 0.0033 0.0016 'International Tables Vol C Tables 4.2.6.8 and 6.1.1.4'
H H 0.0000 0.0000 'International Tables Vol C Tables 4.2.6.8 and 6.1.1.4'
I I -0.4742 1.8119 'International Tables Vol C Tables 4.2.6.8 and 6.1.1.4'
N N 0.0061 0.0033 'International Tables Vol C Tables 4.2.6.8 and 6.1.1.4'
O O 0.0106 0.0060 'International Tables Vol C Tables 4.2.6.8 and 6.1.1.4'
Sn Sn -0.6537 1.4246 'International Tables Vol C Tables 4.2.6.8 and 6.1.1.4'

loop_
_geom_angle_atom_site_label_1
_geom_angle_atom_site_label_2
_geom_angle_atom_site_label_3
_geom_angle
_geom_angle_site_symmetry_1
_geom_angle_site_symmetry_3
O1 Sn1 O1 180.0 . 2_776
O1 Sn1 N1 86.07(11) . .
O1 Sn1 N1 93.93(11) 2_776 .
O1 Sn1 N1 93.93(11) . 2_776
O1 Sn1 N1 86.07(11) 2_776 2_776
N1 Sn1 N1 180.0 . 2_776
O1 Sn1 N2 83.62(10) . .
O1 Sn1 N2 96.38(10) 2_776 .
N1 Sn1 N2 91.01(10) . .
N1 Sn1 N2 88.99(10) 2_776 .
O1 Sn1 N2 96.38(10) . 2_776
O1 Sn1 N2 83.62(10) 2_776 2_776
N1 Sn1 N2 88.99(10) . 2_776
N1 Sn1 N2 91.01(10) 2_776 2_776
N2 Sn1 N2 180.0 . 2_776
C4 N1 C1 108.3(3) . .
C4 N1 Sn1 124.6(2) . .
C1 N1 Sn1 126.6(2) . .
C6 N2 C9 108.6(3) . .
C6 N2 Sn1 124.3(2) . .
C9 N2 Sn1 126.6(2) . .
O4 N3 O3 123.4(4) . .
O4 N3 C26 118.5(5) . .
O3 N3 C26 118.1(4) . .
C23 O1 Sn1 129.1(2) . .
C32 O5 C30 111.7(4) . .
N1 C1 C10 125.8(3) . 2_776
N1 C1 C2 107.5(3) . .
C10 C1 C2 126.7(3) 2_776 .
C3 C2 C1 108.2(3) . .
C3 C2 H2A 125.9 . .
C1 C2 H2A 125.9 . .
C2 C3 C4 107.9(3) . .
C2 C3 H3A 126.1 . .
C4 C3 H3A 126.1 . .
N1 C4 C5 125.5(3) . .
N1 C4 C3 108.2(3) . .
C5 C4 C3 126.3(3) . .
C6 C5 C4 127.9(3) . .
C6 C5 C11 116.9(3) . .
C4 C5 C11 115.1(3) . .
N2 C6 C5 126.1(3) . .
N2 C6 C7 107.9(3) . .
C5 C6 C7 125.9(3) . .
C8 C7 C6 107.9(3) . .
C8 C7 H7A 126.1 . .
C6 C7 H7A 126.1 . .
C7 C8 C9 108.1(3) . .
C7 C8 H8A 126.0 . .
C9 C8 H8A 126.0 . .
N2 C9 C10 125.8(3) . .
N2 C9 C8 107.4(3) . .
C10 C9 C8 126.8(3) . .
C9 C10 C1 126.1(3) . 2_776
C9 C10 C17 117.9(3) . .
C1 C10 C17 115.9(3) 2_776 .
C12 C11 C16 118.5(3) . .
C12 C11 C5 120.8(3) . .
C16 C11 C5 120.7(3) . .
C11 C12 C13 120.7(4) . .
C11 C12 H12A 119.7 . .
C13 C12 H12A 119.7 . .
C14 C13 C12 120.0(4) . .
C14 C13 H13A 120.0 . .
C12 C13 H13A 120.0 . .
C13 C14 C15 120.5(3) . .
C13 C14 I1 119.1(3) . .
C15 C14 I1 120.4(3) . .
C14 C15 C16 119.3(4) . .
C14 C15 H15A 120.4 . .
C16 C15 H15A 120.4 . .
C11 C16 C15 121.1(4) . .
C11 C16 H16A 119.4 . .
C15 C16 H16A 119.4 . .
C18 C17 C22 118.3(3) . .
C18 C17 C10 119.3(3) . .
C22 C17 C10 122.3(3) . .
C17 C18 C19 120.9(3) . .
C17 C18 H18A 119.6 . .
C19 C18 H18A 119.6 . .
C20 C19 C18 119.2(4) . .
C20 C19 H19A 120.4 . .
C18 C19 H19A 120.4 . .
C19 C20 C21 121.8(3) . .
C19 C20 I2 118.4(3) . .
C21 C20 I2 119.8(3) . .
C20 C21 C22 118.5(4) . .
C20 C21 H21A 120.7 . .
C22 C21 H21A 120.7 . .
C21 C22 C17 121.2(4) . .
C21 C22 H22A 119.4 . .
C17 C22 H22A 119.4 . .
O2 C23 O1 125.2(4) . .
O2 C23 C24 121.5(4) . .
O1 C23 C24 113.4(3) . .
C29 C24 C25 118.9(4) . .
C29 C24 C23 120.1(4) . .
C25 C24 C23 121.0(4) . .
C26 C25 C24 119.5(4) . .
C26 C25 H25A 120.3 . .
C24 C25 H25A 120.3 . .
C27 C26 C25 121.6(4) . .
C27 C26 N3 118.8(4) . .
C25 C26 N3 119.6(4) . .
C28 C27 C26 118.6(4) . .
C28 C27 H27A 120.7 . .
C26 C27 H27A 120.7 . .
C27 C28 C29 121.3(4) . .
C27 C28 H28A 119.3 . .
C29 C28 H28A 119.3 . .
C28 C29 C24 120.1(4) . .
C28 C29 H29A 119.9 . .
C24 C29 H29A 119.9 . .
O5 C30 C31 109.4(5) . .
O5 C30 H30A 109.8 . .
C31 C30 H30A 109.8 . .
O5 C30 H30B 109.8 . .
C31 C30 H30B 109.8 . .
H30A C30 H30B 108.2 . .
C30 C31 H31A 109.5 . .
C30 C31 H31B 109.5 . .
H31A C31 H31B 109.5 . .
C30 C31 H31C 109.5 . .
H31A C31 H31C 109.5 . .
H31B C31 H31C 109.5 . .
O5 C32 C33 109.5(5) . .
O5 C32 H32A 109.8 . .
C33 C32 H32A 109.8 . .
O5 C32 H32B 109.8 . .
C33 C32 H32B 109.8 . .
H32A C32 H32B 108.2 . .
C32 C33 H33A 109.5 . .
C32 C33 H33B 109.5 . .
H33A C33 H33B 109.5 . .
C32 C33 H33C 109.5 . .
H33A C33 H33C 109.5 . .
H33B C33 H33C 109.5 . .

loop_
_geom_bond_atom_site_label_1
_geom_bond_atom_site_label_2
_geom_bond_distance
_geom_bond_site_symmetry_2
Sn1 O1 2.077(2) .
Sn1 O1 2.077(2) 2_776
Sn1 N1 2.087(3) .
Sn1 N1 2.087(3) 2_776
Sn1 N2 2.101(3) .
Sn1 N2 2.101(3) 2_776
I1 C14 2.098(3) .
I2 C20 2.108(4) .
N1 C4 1.376(4) .
N1 C1 1.379(4) .
N2 C6 1.370(4) .
N2 C9 1.375(4) .
N3 O4 1.215(5) .
N3 O3 1.227(5) .
N3 C26 1.474(6) .
O1 C23 1.280(4) .
O2 C23 1.213(4) .
O5 C32 1.407(6) .
O5 C30 1.412(6) .
C1 C10 1.413(4) 2_776
C1 C2 1.428(5) .
C2 C3 1.351(5) .
C2 H2A 0.9300 .
C3 C4 1.419(5) .
C3 H3A 0.9300 .
C4 C5 1.409(5) .
C5 C6 1.397(5) .
C5 C11 1.505(4) .
C6 C7 1.434(5) .
C7 C8 1.343(5) .
C7 H7A 0.9300 .
C8 C9 1.439(5) .
C8 H8A 0.9300 .
C9 C10 1.402(5) .
C10 C17 1.499(4) .
C11 C12 1.374(5) .
C11 C16 1.376(5) .
C12 C13 1.385(5) .
C12 H12A 0.9300 .
C13 C14 1.364(6) .
C13 H13A 0.9300 .
C14 C15 1.366(5) .
C15 C16 1.387(5) .
C15 H15A 0.9300 .
C16 H16A 0.9300 .
C17 C18 1.387(5) .
C17 C22 1.398(5) .
C18 C19 1.388(5) .
C18 H18A 0.9300 .
C19 C20 1.372(5) .
C19 H19A 0.9300 .
C20 C21 1.375(6) .
C21 C22 1.390(5) .
C21 H21A 0.9300 .
C22 H22A 0.9300 .
C23 C24 1.503(5) .
C24 C29 1.389(6) .
C24 C25 1.391(5) .
C25 C26 1.380(6) .
C25 H25A 0.9300 .
C26 C27 1.372(6) .
C27 C28 1.369(6) .
C27 H27A 0.9300 .
C28 C29 1.375(6) .
C28 H28A 0.9300 .
C29 H29A 0.9300 .
C30 C31 1.472(9) .
C30 H30A 0.9700 .
C30 H30B 0.9700 .
C31 H31A 0.9600 .
C31 H31B 0.9600 .
C31 H31C 0.9600 .
C32 C33 1.466(8) .
C32 H32A 0.9700 .
C32 H32B 0.9700 .
C33 H33A 0.9600 .
C33 H33B 0.9600 .
C33 H33C 0.9600 .

loop_
_geom_torsion_atom_site_label_1
_geom_torsion_atom_site_label_2
_geom_torsion_atom_site_label_3
_geom_torsion_atom_site_label_4
_geom_torsion
_geom_torsion_site_symmetry_1
_geom_torsion_site_symmetry_4
C4 N1 C1 C10 -176.7(3) . 2_776
Sn1 N1 C1 C10 -4.7(5) . 2_776
C4 N1 C1 C2 0.7(4) . .
Sn1 N1 C1 C2 172.7(2) . .
N1 C1 C2 C3 -1.4(4) . .
C10 C1 C2 C3 176.0(3) 2_776 .
C1 C2 C3 C4 1.5(4) . .
C1 N1 C4 C5 178.6(3) . .
Sn1 N1 C4 C5 6.4(5) . .
C1 N1 C4 C3 0.3(4) . .
Sn1 N1 C4 C3 -172.0(2) . .
C2 C3 C4 N1 -1.1(4) . .
C2 C3 C4 C5 -179.5(3) . .
N1 C4 C5 C6 0.2(6) . .
C3 C4 C5 C6 178.3(4) . .
N1 C4 C5 C11 -176.7(3) . .
C3 C4 C5 C11 1.4(5) . .
C9 N2 C6 C5 -175.2(3) . .
Sn1 N2 C6 C5 -3.0(5) . .
C9 N2 C6 C7 2.3(4) . .
Sn1 N2 C6 C7 174.5(2) . .
C4 C5 C6 N2 -2.1(6) . .
C11 C5 C6 N2 174.8(3) . .
C4 C5 C6 C7 -179.1(4) . .
C11 C5 C6 C7 -2.3(5) . .
N2 C6 C7 C8 -1.3(4) . .
C5 C6 C7 C8 176.2(4) . .
C6 C7 C8 C9 -0.1(4) . .
C6 N2 C9 C10 175.4(3) . .
Sn1 N2 C9 C10 3.3(5) . .
C6 N2 C9 C8 -2.3(4) . .
Sn1 N2 C9 C8 -174.3(2) . .
C7 C8 C9 N2 1.5(4) . .
C7 C8 C9 C10 -176.2(4) . .
N2 C9 C10 C1 0.5(6) . 2_776
C8 C9 C10 C1 177.8(4) . 2_776
N2 C9 C10 C17 -176.8(3) . .
C8 C9 C10 C17 0.5(5) . .
C6 C5 C11 C12 99.0(4) . .
C4 C5 C11 C12 -83.8(4) . .
C6 C5 C11 C16 -81.9(4) . .
C4 C5 C11 C16 95.4(4) . .
C16 C11 C12 C13 0.3(6) . .
C5 C11 C12 C13 179.5(4) . .
C11 C12 C13 C14 -0.3(7) . .
C12 C13 C14 C15 -0.1(6) . .
C12 C13 C14 I1 179.3(3) . .
C13 C14 C15 C16 0.4(6) . .
I1 C14 C15 C16 -179.0(3) . .
C12 C11 C16 C15 0.0(6) . .
C5 C11 C16 C15 -179.2(3) . .
C14 C15 C16 C11 -0.3(6) . .
C9 C10 C17 C18 122.8(4) . .
C1 C10 C17 C18 -54.7(4) 2_776 .
C9 C10 C17 C22 -57.7(5) . .
C1 C10 C17 C22 124.7(4) 2_776 .
C22 C17 C18 C19 -0.6(5) . .
C10 C17 C18 C19 178.8(3) . .
C17 C18 C19 C20 0.8(6) . .
C18 C19 C20 C21 0.7(6) . .
C18 C19 C20 I2 -179.0(3) . .
C19 C20 C21 C22 -2.4(6) . .
I2 C20 C21 C22 177.3(3) . .
C20 C21 C22 C17 2.6(6) . .
C18 C17 C22 C21 -1.1(6) . .
C10 C17 C22 C21 179.5(3) . .
Sn1 O1 C23 O2 -7.1(6) . .
Sn1 O1 C23 C24 172.0(2) . .
O2 C23 C24 C29 -4.5(6) . .
O1 C23 C24 C29 176.3(3) . .
O2 C23 C24 C25 174.4(4) . .
O1 C23 C24 C25 -4.7(5) . .
C29 C24 C25 C26 -0.4(6) . .
C23 C24 C25 C26 -179.4(4) . .
C24 C25 C26 C27 0.2(6) . .
C24 C25 C26 N3 179.1(3) . .
O4 N3 C26 C27 2.7(6) . .
O3 N3 C26 C27 -178.6(4) . .
O4 N3 C26 C25 -176.2(4) . .
O3 N3 C26 C25 2.5(6) . .
C25 C26 C27 C28 0.3(7) . .
N3 C26 C27 C28 -178.6(4) . .
C26 C27 C28 C29 -0.6(7) . .
C27 C28 C29 C24 0.4(7) . .
C25 C24 C29 C28 0.1(6) . .
C23 C24 C29 C28 179.1(4) . .
C32 O5 C30 C31 -177.4(5) . .
C30 O5 C32 C33 -179.9(5) . .
